data_2014369
loop_
_publ_author_name
'Sharma, Alok'
'Thamotharan, S.'
'Roy, Siddhartha'
'Vijayan, M.'

_publ_section_title
;
 X-ray studies of crystalline complexes involving amino acids and
 peptides. XLIII. Adipic acid complexes of <small>L</small>- and
 <small>DL</small>-lysine
;
_journal_coeditor_code JZ1784
_journal_issue 3
_journal_name_full 'Acta Crystallographica Section C'
_journal_page_first o148
_journal_page_last o152
_journal_paper_doi 10.1107/S0108270106003374
_journal_volume 62
_journal_year 2006
_chemical_formula_iupac '2C6 H15 N2 O2 + , C6 H8 O4 2-'
_chemical_formula_moiety '2C6 H15 N2 O2 + , C6 H8 O4 2-'
_chemical_formula_sum 'C18 H38 N4 O8'
_chemical_formula_weight 438.52
_chemical_name_common 'DL-lysine complex'
_chemical_name_systematic
;
bis(DL-lysinium) adipate
;
_space_group_IT_number 2
_symmetry_cell_setting triclinic
_symmetry_space_group_name_Hall '-P 1'
_symmetry_space_group_name_H-M 'P -1'
_atom_sites_solution_hydrogens geom
_atom_sites_solution_primary direct
_atom_sites_solution_secondary difmap
_audit_creation_method SHELXL97
_cell_angle_alpha 100.112(4)
_cell_angle_beta 93.292(4)
_cell_angle_gamma 100.744(4)
_cell_formula_units_Z 1
_cell_length_a 5.4730(15)
_cell_length_b 7.773(2)
_cell_length_c 13.011(4)
_cell_measurement_reflns_used 1582
_cell_measurement_temperature 298(2)
_cell_measurement_theta_max 28.0
_cell_measurement_theta_min 1.0
_cell_volume 533.0(3)
_computing_cell_refinement SMART
_computing_data_collection 'SMART (Bruker, 2001)'
_computing_data_reduction 'SAINT (Bruker, 2001)'
_computing_molecular_graphics 'ORTEP-3 (Farrugia, 1997)'
_computing_publication_material 'PLATON (Spek, 2003)'
_computing_structure_refinement 'SHELXL97 (Sheldrick, 1997)'
_computing_structure_solution 'SHELXS97 (Sheldrick, 1997)'
_diffrn_ambient_temperature 298(2)
_diffrn_measured_fraction_theta_full 0.969
_diffrn_measured_fraction_theta_max 0.969
_diffrn_measurement_device_type 'Bruker SMART CCD area-detector'
_diffrn_measurement_method \w
_diffrn_radiation_monochromator graphite
_diffrn_radiation_source 'fine-focus sealed tube'
_diffrn_radiation_type MoK\a
_diffrn_radiation_wavelength 0.71073
_diffrn_reflns_av_R_equivalents 0.0139
_diffrn_reflns_av_sigmaI/netI 0.0157
_diffrn_reflns_limit_h_max 7
_diffrn_reflns_limit_h_min -7
_diffrn_reflns_limit_k_max 10
_diffrn_reflns_limit_k_min -10
_diffrn_reflns_limit_l_max 17
_diffrn_reflns_limit_l_min -16
_diffrn_reflns_number 6254
_diffrn_reflns_theta_full 27.97
_diffrn_reflns_theta_max 27.97
_diffrn_reflns_theta_min 2.72
_diffrn_standards_decay_% 0
_diffrn_standards_number 0
_exptl_absorpt_coefficient_mu 0.107
_exptl_absorpt_correction_T_max 0.983
_exptl_absorpt_correction_T_min 0.912
_exptl_absorpt_correction_type multi-scan
_exptl_absorpt_process_details '(SADABS; Sheldrick, 1996)'
_exptl_crystal_colour colourless
_exptl_crystal_density_diffrn 1.366
_exptl_crystal_density_method 'not measured'
_exptl_crystal_description Plate
_exptl_crystal_F_000 238
_exptl_crystal_size_max 0.69
_exptl_crystal_size_mid 0.60
_exptl_crystal_size_min 0.20
_refine_diff_density_max 0.450
_refine_diff_density_min -0.269
_refine_ls_extinction_method none
_refine_ls_goodness_of_fit_ref 1.042
_refine_ls_hydrogen_treatment constr
_refine_ls_matrix_type full
_refine_ls_number_parameters 138
_refine_ls_number_reflns 2494
_refine_ls_number_restraints 0
_refine_ls_restrained_S_all 1.042
_refine_ls_R_factor_all 0.0480
_refine_ls_R_factor_gt 0.0440
_refine_ls_shift/su_max 0.000
_refine_ls_shift/su_mean 0.000
_refine_ls_structure_factor_coef Fsqd
_refine_ls_weighting_details 'calc w = 1/[\s^2^(Fo^2^)+(0.0641P)^2^+0.1692P] where P=(Fo^2^+2Fc^2^)/3'
_refine_ls_weighting_scheme calc
_refine_ls_wR_factor_gt 0.1162
_refine_ls_wR_factor_ref 0.1195
_reflns_number_gt 2269
_reflns_number_total 2494
_reflns_threshold_expression I>2\s(I)
_cod_data_source_file jz1784.cif
_cod_data_source_block I
_cod_depositor_comments
;
The following automatic conversions were performed:
'_symmetry_cell_setting' value 'Triclinic' changed to 'triclinic'
according to '/home/saulius/struct/CIF-dictionaries/cif_core.dic'
dictionary named 'cif_core.dic' version 2.4.1 from 2010-06-29.

Automatic conversion script
Id: cif_fix_enum 1527 2010-12-29 10:47:43Z saulius 

The following automatic conversions were performed:

'_symmetry_cell_setting' value 'Triclinic' changed to 'triclinic'
according to /home/saulius/struct/CIF-dictionaries/cif_core.dic
dictionary named 'cif_core.dic' version 2.4.1 from 2010-06-29.

Automatic conversion script
Id: cif_fix_values 1715 2011-07-08 13:25:40Z adriana 
;
_cod_database_code 2014369
_cod_database_fobs_code 2014369

loop_
_symmetry_equiv_pos_as_xyz
'x, y, z'
'-x, -y, -z'

loop_
_atom_site_type_symbol
_atom_site_label
_atom_site_fract_x
_atom_site_fract_y
_atom_site_fract_z
_atom_site_U_iso_or_equiv
_atom_site_adp_type
_atom_site_calc_flag
_atom_site_refinement_flags
_atom_site_occupancy
_atom_site_disorder_assembly
_atom_site_disorder_group
O O1 1.12680(17) 0.87726(14) 0.36247(9) 0.0408(3) Uani d . 1 . .
O O2 1.14608(18) 0.78844(13) 0.51564(8) 0.0388(3) Uani d . 1 . .
N N1 0.63059(17) 0.87197(13) 0.36834(8) 0.0244(2) Uani d . 1 . .
H H1A 0.6550 0.8519 0.3006 0.037 Uiso calc R 1 . .
H H1B 0.7001 0.9843 0.3971 0.037 Uiso calc R 1 . .
H H1C 0.4674 0.8533 0.3753 0.037 Uiso calc R 1 . .
C C1 1.0308(2) 0.81182(15) 0.43531(10) 0.0264(3) Uani d . 1 . .
C C2 0.7466(2) 0.74863(15) 0.42207(9) 0.0235(2) Uani d . 1 . .
H H2 0.6846 0.7490 0.4913 0.028 Uiso calc R 1 . .
C C3 0.6865(2) 0.55891(16) 0.35872(10) 0.0288(3) Uani d . 1 . .
H H3A 0.7632 0.4836 0.3972 0.035 Uiso calc R 1 . .
H H3B 0.7630 0.5586 0.2933 0.035 Uiso calc R 1 . .
C C4 0.4089(2) 0.47602(16) 0.33339(10) 0.0288(3) Uani d . 1 . .
H H4A 0.3277 0.4781 0.3978 0.035 Uiso calc R 1 . .
H H4B 0.3308 0.5446 0.2905 0.035 Uiso calc R 1 . .
C C5 0.3782(2) 0.28451(16) 0.27502(10) 0.0294(3) Uani d . 1 . .
H H5A 0.4785 0.2829 0.2159 0.035 Uiso calc R 1 . .
H H5B 0.4417 0.2147 0.3214 0.035 Uiso calc R 1 . .
C C6 0.1110(2) 0.19761(16) 0.23543(10) 0.0295(3) Uani d . 1 . .
H H6A 0.0161 0.1755 0.2941 0.035 Uiso calc R 1 . .
H H6B 0.0355 0.2768 0.1995 0.035 Uiso calc R 1 . .
N N7 0.1041(2) 0.02726(15) 0.16255(9) 0.0358(3) Uani d . 1 . .
H H7A 0.2005 0.0469 0.1113 0.054 Uiso calc R 1 . .
H H7B -0.0522 -0.0187 0.1353 0.054 Uiso calc R 1 . .
H H7C 0.1599 -0.0488 0.1972 0.054 Uiso calc R 1 . .
O O11 0.4879(2) 0.19082(19) -0.15658(8) 0.0565(4) Uani d . 1 . .
O O12 0.29642(18) 0.14007(14) -0.01797(8) 0.0413(3) Uani d . 1 . .
C C13 0.4775(2) 0.21272(16) -0.06041(10) 0.0284(3) Uani d . 1 . .
C C14 0.6995(2) 0.32779(18) 0.01104(10) 0.0308(3) Uani d . 1 . .
H H14A 0.7828 0.2499 0.0448 0.037 Uiso calc R 1 . .
H H14B 0.6361 0.4049 0.0657 0.037 Uiso calc R 1 . .
C C15 0.8943(2) 0.44398(17) -0.03955(10) 0.0294(3) Uani d . 1 . .
H H15A 0.8139 0.5226 -0.0739 0.035 Uiso calc R 1 . .
H H15B 0.9638 0.3684 -0.0928 0.035 Uiso calc R 1 . .

loop_
_atom_site_aniso_label
_atom_site_aniso_U_11
_atom_site_aniso_U_22
_atom_site_aniso_U_33
_atom_site_aniso_U_12
_atom_site_aniso_U_13
_atom_site_aniso_U_23
O1 0.0205(4) 0.0493(6) 0.0558(6) 0.0041(4) 0.0058(4) 0.0211(5)
O2 0.0334(5) 0.0362(5) 0.0415(5) 0.0064(4) -0.0154(4) 0.0004(4)
N1 0.0170(4) 0.0266(5) 0.0275(5) 0.0015(4) -0.0005(3) 0.0033(4)
C1 0.0202(5) 0.0194(5) 0.0363(6) 0.0034(4) -0.0035(4) -0.0012(4)
C2 0.0203(5) 0.0244(5) 0.0241(5) 0.0017(4) 0.0003(4) 0.0036(4)
C3 0.0242(6) 0.0239(6) 0.0346(6) 0.0009(4) -0.0006(5) 0.0010(5)
C4 0.0254(6) 0.0250(6) 0.0324(6) -0.0007(5) -0.0015(5) 0.0033(5)
C5 0.0257(6) 0.0266(6) 0.0315(6) -0.0007(5) -0.0014(5) 0.0012(5)
C6 0.0261(6) 0.0264(6) 0.0324(6) -0.0014(5) -0.0013(5) 0.0041(5)
N7 0.0289(6) 0.0309(6) 0.0400(6) -0.0007(4) -0.0093(5) -0.0024(5)
O11 0.0443(6) 0.0823(9) 0.0288(5) -0.0105(6) -0.0063(4) 0.0005(5)
O12 0.0274(5) 0.0442(6) 0.0453(6) -0.0090(4) -0.0005(4) 0.0087(5)
C13 0.0229(6) 0.0273(6) 0.0314(6) 0.0009(4) -0.0031(4) 0.0023(5)
C14 0.0259(6) 0.0344(6) 0.0267(6) -0.0057(5) -0.0028(5) 0.0059(5)
C15 0.0241(6) 0.0304(6) 0.0294(6) -0.0032(5) -0.0004(5) 0.0044(5)

loop_
_atom_type_symbol
_atom_type_description
_atom_type_scat_dispersion_real
_atom_type_scat_dispersion_imag
_atom_type_scat_source
C C 0.0033 0.0016 'International Tables Vol C Tables 4.2.6.8 and 6.1.1.4'
H H 0.0000 0.0000 'International Tables Vol C Tables 4.2.6.8 and 6.1.1.4'
N N 0.0061 0.0033 'International Tables Vol C Tables 4.2.6.8 and 6.1.1.4'
O O 0.0106 0.0060 'International Tables Vol C Tables 4.2.6.8 and 6.1.1.4'

loop_
_geom_angle_atom_site_label_1
_geom_angle_atom_site_label_2
_geom_angle_atom_site_label_3
_geom_angle_site_symmetry_1
_geom_angle_site_symmetry_3
_geom_angle
C2 N1 H1A . . 109.5
C2 N1 H1B . . 109.5
H1A N1 H1B . . 109.5
C2 N1 H1C . . 109.5
H1A N1 H1C . . 109.5
H1B N1 H1C . . 109.5
O2 C1 O1 . . 125.91(12)
O2 C1 C2 . . 117.52(11)
O1 C1 C2 . . 116.53(10)
N1 C2 C3 . . 111.42(9)
N1 C2 C1 . . 109.36(9)
C3 C2 C1 . . 108.17(9)
N1 C2 H2 . . 109.3
C3 C2 H2 . . 109.3
C1 C2 H2 . . 109.3
C2 C3 C4 . . 115.65(10)
C2 C3 H3A . . 108.4
C4 C3 H3A . . 108.4
C2 C3 H3B . . 108.4
C4 C3 H3B . . 108.4
H3A C3 H3B . . 107.4
C5 C4 C3 . . 109.65(10)
C5 C4 H4A . . 109.7
C3 C4 H4A . . 109.7
C5 C4 H4B . . 109.7
C3 C4 H4B . . 109.7
H4A C4 H4B . . 108.2
C6 C5 C4 . . 113.64(11)
C6 C5 H5A . . 108.8
C4 C5 H5A . . 108.8
C6 C5 H5B . . 108.8
C4 C5 H5B . . 108.8
H5A C5 H5B . . 107.7
N7 C6 C5 . . 109.84(10)
N7 C6 H6A . . 109.7
C5 C6 H6A . . 109.7
N7 C6 H6B . . 109.7
C5 C6 H6B . . 109.7
H6A C6 H6B . . 108.2
C6 N7 H7A . . 109.5
C6 N7 H7B . . 109.5
H7A N7 H7B . . 109.5
C6 N7 H7C . . 109.5
H7A N7 H7C . . 109.5
H7B N7 H7C . . 109.5
O11 C13 O12 . . 123.52(12)
O11 C13 C14 . . 118.83(11)
O12 C13 C14 . . 117.60(11)
C13 C14 C15 . . 117.08(11)
C13 C14 H14A . . 108.0
C15 C14 H14A . . 108.0
C13 C14 H14B . . 108.0
C15 C14 H14B . . 108.0
H14A C14 H14B . . 107.3
C14 C15 C15 . 2_765 112.61(13)
C14 C15 H15A . . 109.1
C15 C15 H15A 2_765 . 109.1
C14 C15 H15B . . 109.1
C15 C15 H15B 2_765 . 109.1
H15A C15 H15B . . 107.8

loop_
_geom_bond_atom_site_label_1
_geom_bond_atom_site_label_2
_geom_bond_site_symmetry_2
_geom_bond_distance
_geom_bond_publ_flag
O1 C1 . 1.2489(16) ?
O2 C1 . 1.2479(16) ?
N1 C2 . 1.4907(15) ?
N1 H1A . 0.8900 ?
N1 H1B . 0.8900 ?
N1 H1C . 0.8900 ?
C1 C2 . 1.5313(16) ?
C2 C3 . 1.5243(16) ?
C2 H2 . 0.9800 ?
C3 C4 . 1.5277(16) ?
C3 H3A . 0.9700 ?
C3 H3B . 0.9700 ?
C4 C5 . 1.5218(17) ?
C4 H4A . 0.9700 ?
C4 H4B . 0.9700 ?
C5 C6 . 1.5111(17) ?
C5 H5A . 0.9700 ?
C5 H5B . 0.9700 ?
C6 N7 . 1.4800(16) ?
C6 H6A . 0.9700 ?
C6 H6B . 0.9700 ?
N7 H7A . 0.8900 ?
N7 H7B . 0.8900 ?
N7 H7C . 0.8900 ?
O11 C13 . 1.2388(17) ?
O12 C13 . 1.2529(16) ?
C13 C14 . 1.5212(16) ?
C14 C15 . 1.5216(17) ?
C14 H14A . 0.9700 ?
C14 H14B . 0.9700 ?
C15 C15 2_765 1.526(2) ?
C15 H15A . 0.9700 ?
C15 H15B . 0.9700 ?

loop_
_geom_hbond_atom_site_label_D
_geom_hbond_atom_site_label_H
_geom_hbond_atom_site_label_A
_geom_hbond_site_symmetry_A
_geom_hbond_distance_HA
_geom_hbond_distance_DA
_geom_hbond_angle_DHA
_geom_hbond_publ_flag
N1 H1A O11 2_665 1.94 2.730(2) 148 yes
N1 H1B O2 2_776 1.94 2.815(2) 169 yes
N1 H1C O1 1_455 1.91 2.762(2) 160 yes
N7 H7A O12 1_555 2.00 2.838(2) 156 yes
N7 H7B O12 2_555 1.95 2.764(2) 152 yes
N7 H7C O1 1_445 2.33 3.037(2) 137 yes
N7 H7C O11 2_655 2.43 3.042(2) 126 yes

loop_
_geom_torsion_atom_site_label_1
_geom_torsion_atom_site_label_2
_geom_torsion_atom_site_label_3
_geom_torsion_atom_site_label_4
_geom_torsion_site_symmetry_3
_geom_torsion_site_symmetry_4
_geom_torsion
O2 C1 C2 N1 . . 145.95(11)
O1 C1 C2 N1 . . -36.27(14)
O2 C1 C2 C3 . . -92.53(13)
O1 C1 C2 C3 . . 85.25(13)
N1 C2 C3 C4 . . -57.19(14)
C1 C2 C3 C4 . . -177.43(10)
C2 C3 C4 C5 . . -177.16(10)
C3 C4 C5 C6 . . -173.34(10)
C4 C5 C6 N7 . . 168.81(10)
O11 C13 C14 C15 . . 14.11(19)
O12 C13 C14 C15 . . -168.24(12)
C13 C14 C15 C15 . 2_765 178.96(13)
C14 C15 C15 C14 2_765 2_765 180.0
